data_7003610
loop_
_publ_author_name
'Gao, Shang'
'Fan, Jiangli'
'Sun, Shiguo'
'Peng, Xiaojun'
'Zhao, Xing'
'Hou, Jun'

_publ_section_title
;
 Selenium-bridged diiron hexacarbonyl complexes as biomimetic models
 for the active site of Fe--Fe hydrogenases
;
_journal_issue 16
_journal_name_full 'Dalton Transactions'
_journal_page_first 2128
_journal_page_last 2135
_journal_paper_doi 10.1039/b717497g
_journal_year 2008
_chemical_formula_moiety 'C15 H11 Fe2 N O6 Se2'
_chemical_formula_sum 'C15 H11 Fe2 N O6 Se2'
_chemical_formula_weight 570.87
_chemical_name_systematic
;
?
;
_space_group_IT_number 2
_symmetry_cell_setting triclinic
_symmetry_space_group_name_Hall '-P 1'
_symmetry_space_group_name_H-M 'P -1'
_atom_sites_solution_hydrogens geom
_atom_sites_solution_primary direct
_atom_sites_solution_secondary difmap
_audit_creation_method SHELXL-97
_cell_angle_alpha 100.133(3)
_cell_angle_beta 101.395(3)
_cell_angle_gamma 90.643(3)
_cell_formula_units_Z 2
_cell_length_a 7.835(2)
_cell_length_b 9.930(3)
_cell_length_c 12.436(3)
_cell_measurement_reflns_used 1715
_cell_measurement_temperature 298(2)
_cell_measurement_theta_max 24.33
_cell_measurement_theta_min 2.65
_cell_volume 932.6(4)
_computing_cell_refinement 'Bruker SMART'
_computing_data_collection 'Bruker SMART'
_computing_data_reduction 'Bruker SAINT'
_computing_molecular_graphics 'Bruker SHELXTL'
_computing_publication_material 'Bruker SHELXTL'
_computing_structure_refinement 'SHELXL-97 (Sheldrick, 1997)'
_computing_structure_solution 'SHELXS-97 (Sheldrick, 1990)'
_diffrn_ambient_temperature 298(2)
_diffrn_measured_fraction_theta_full 0.985
_diffrn_measured_fraction_theta_max 0.855
_diffrn_measurement_device_type 'CCD area detector'
_diffrn_measurement_method 'phi and omega scans'
_diffrn_radiation_monochromator graphite
_diffrn_radiation_source 'fine-focus sealed tube'
_diffrn_radiation_type MoK\a
_diffrn_radiation_wavelength 0.71073
_diffrn_reflns_av_R_equivalents 0.0193
_diffrn_reflns_av_sigmaI/netI 0.0481
_diffrn_reflns_limit_h_max 7
_diffrn_reflns_limit_h_min -10
_diffrn_reflns_limit_k_max 13
_diffrn_reflns_limit_k_min -12
_diffrn_reflns_limit_l_max 16
_diffrn_reflns_limit_l_min -9
_diffrn_reflns_number 5855
_diffrn_reflns_theta_full 25.00
_diffrn_reflns_theta_max 29.17
_diffrn_reflns_theta_min 2.09
_exptl_absorpt_coefficient_mu 5.489
_exptl_absorpt_correction_T_max 0.7786
_exptl_absorpt_correction_T_min 0.2033
_exptl_absorpt_correction_type multi-scan
_exptl_absorpt_process_details SADABS
_exptl_crystal_colour red
_exptl_crystal_density_diffrn 2.033
_exptl_crystal_density_method 'not measured'
_exptl_crystal_description needle
_exptl_crystal_F_000 552
_exptl_crystal_size_max 0.43
_exptl_crystal_size_mid 0.05
_exptl_crystal_size_min 0.05
_refine_diff_density_max 0.551
_refine_diff_density_min -0.472
_refine_diff_density_rms 0.095
_refine_ls_extinction_method none
_refine_ls_goodness_of_fit_ref 0.993
_refine_ls_hydrogen_treatment constr
_refine_ls_matrix_type full
_refine_ls_number_parameters 235
_refine_ls_number_reflns 4317
_refine_ls_number_restraints 0
_refine_ls_restrained_S_all 0.993
_refine_ls_R_factor_all 0.0601
_refine_ls_R_factor_gt 0.0368
_refine_ls_shift/su_max 0.001
_refine_ls_shift/su_mean 0.000
_refine_ls_structure_factor_coef Fsqd
_refine_ls_weighting_details 'calc w=1/[\s^2^(Fo^2^)+(0.0404P)^2^+0.0000P] where P=(Fo^2^+2Fc^2^)/3'
_refine_ls_weighting_scheme calc
_refine_ls_wR_factor_gt 0.0784
_refine_ls_wR_factor_ref 0.0876
_reflns_number_gt 3093
_reflns_number_total 4317
_reflns_threshold_expression >2sigma(I)
_cod_data_source_file b717497g.txt
_cod_data_source_block 9
_cod_depositor_comments
;
The following automatic conversions were performed:
'_symmetry_cell_setting' value 'Triclinic' changed to 'triclinic'
according to '/home/saulius/struct/CIF-dictionaries/cif_core.dic'
dictionary named 'cif_core.dic' version 2.4.1 from 2010-06-29.

Automatic conversion script
Id: cif_fix_enum 1527 2010-12-29 10:47:43Z saulius 
;
_cod_original_sg_symbol_H-M 'P-1 '
_cod_database_code 7003610

loop_
_symmetry_equiv_pos_as_xyz
'x, y, z'
'-x, -y, -z'

loop_
_atom_site_label
_atom_site_type_symbol
_atom_site_fract_x
_atom_site_fract_y
_atom_site_fract_z
_atom_site_U_iso_or_equiv
_atom_site_adp_type
_atom_site_occupancy
_atom_site_symmetry_multiplicity
_atom_site_calc_flag
_atom_site_refinement_flags
_atom_site_disorder_assembly
_atom_site_disorder_group
Se2 Se 0.45420(5) 0.35626(4) 0.81659(3) 0.04076(12) Uani 1 1 d . . .
Se1 Se 0.68173(6) 0.11352(4) 0.70829(3) 0.04072(12) Uani 1 1 d . . .
Fe2 Fe 0.73799(7) 0.35257(6) 0.77546(5) 0.03660(15) Uani 1 1 d . . .
Fe1 Fe 0.46753(7) 0.25605(6) 0.63003(4) 0.03606(15) Uani 1 1 d . . .
N1 N 0.5535(5) 0.1159(3) 0.9155(3) 0.0431(8) Uani 1 1 d . . .
O3 O 0.3156(5) 0.4998(3) 0.5555(3) 0.0688(10) Uani 1 1 d . . .
O4 O 0.9671(5) 0.3604(4) 0.6178(3) 0.0774(11) Uani 1 1 d . . .
O2 O 0.5889(5) 0.1855(4) 0.4200(3) 0.0738(11) Uani 1 1 d . . .
C14 C 0.8021(6) 0.0568(4) 1.0480(3) 0.0417(10) Uani 1 1 d . . .
H14A H 0.8108 -0.0242 0.9993 0.050 Uiso 1 1 calc R . .
C8 C 0.4107(5) 0.2001(4) 0.8914(3) 0.0441(10) Uani 1 1 d . . .
H8A H 0.3753 0.2371 0.9608 0.053 Uiso 1 1 calc R . .
H8B H 0.3138 0.1430 0.8442 0.053 Uiso 1 1 calc R . .
C2 C 0.5428(6) 0.2121(4) 0.5019(4) 0.0476(11) Uani 1 1 d . . .
O5 O 0.7089(5) 0.6493(3) 0.8044(3) 0.0781(11) Uani 1 1 d . . .
C3 C 0.3739(6) 0.4060(5) 0.5859(3) 0.0465(11) Uani 1 1 d . . .
C9 C 0.6775(5) 0.1495(4) 1.0159(3) 0.0402(9) Uani 1 1 d . . .
C4 C 0.8769(6) 0.3542(5) 0.6790(4) 0.0494(11) Uani 1 1 d . . .
C7 C 0.5864(6) 0.0255(4) 0.8199(3) 0.0472(11) Uani 1 1 d . . .
H7A H 0.4784 -0.0250 0.7818 0.057 Uiso 1 1 calc R . .
H7B H 0.6683 -0.0404 0.8453 0.057 Uiso 1 1 calc R . .
C10 C 0.6755(6) 0.2712(4) 1.0888(3) 0.0500(12) Uani 1 1 d . . .
H10A H 0.5978 0.3368 1.0685 0.060 Uiso 1 1 calc R . .
C5 C 0.7232(6) 0.5348(5) 0.7930(4) 0.0508(11) Uani 1 1 d . . .
O6 O 1.0190(5) 0.3351(4) 0.9671(3) 0.0792(11) Uani 1 1 d . . .
O1 O 0.1576(5) 0.0716(4) 0.5849(3) 0.0822(12) Uani 1 1 d . . .
C12 C 0.9050(6) 0.2032(5) 1.2262(3) 0.0471(11) Uani 1 1 d . . .
C13 C 0.9116(6) 0.0844(4) 1.1505(4) 0.0461(10) Uani 1 1 d . . .
H13A H 0.9932 0.0210 1.1699 0.055 Uiso 1 1 calc R . .
C6 C 0.9052(6) 0.3436(5) 0.8968(4) 0.0514(11) Uani 1 1 d . . .
C1 C 0.2764(6) 0.1425(4) 0.5996(4) 0.0491(11) Uani 1 1 d . . .
C11 C 0.7876(6) 0.2969(5) 1.1917(4) 0.0554(12) Uani 1 1 d . . .
H11A H 0.7838 0.3800 1.2391 0.067 Uiso 1 1 calc R . .
C15 C 1.0205(7) 0.2314(5) 1.3414(4) 0.0655(14) Uani 1 1 d . . .
H15A H 0.9953 0.3186 1.3808 0.098 Uiso 1 1 calc R . .
H15B H 1.1405 0.2326 1.3350 0.098 Uiso 1 1 calc R . .
H15C H 0.9988 0.1610 1.3816 0.098 Uiso 1 1 calc R . .

loop_
_atom_site_aniso_label
_atom_site_aniso_U_11
_atom_site_aniso_U_22
_atom_site_aniso_U_33
_atom_site_aniso_U_23
_atom_site_aniso_U_13
_atom_site_aniso_U_12
Se2 0.0392(2) 0.0414(2) 0.0424(2) 0.00913(18) 0.00854(18) 0.00616(18)
Se1 0.0458(3) 0.0364(2) 0.0379(2) 0.00512(17) 0.00467(18) 0.00742(18)
Fe2 0.0331(3) 0.0375(3) 0.0368(3) 0.0039(2) 0.0039(2) -0.0005(2)
Fe1 0.0381(3) 0.0344(3) 0.0331(3) 0.0076(2) -0.0003(2) 0.0000(2)
N1 0.047(2) 0.045(2) 0.0353(18) 0.0118(15) -0.0001(15) 0.0038(17)
O3 0.085(3) 0.054(2) 0.075(2) 0.0329(18) 0.017(2) 0.022(2)
O4 0.066(2) 0.096(3) 0.081(3) 0.021(2) 0.037(2) 0.003(2)
O2 0.109(3) 0.067(2) 0.046(2) 0.0016(17) 0.024(2) -0.002(2)
C14 0.047(3) 0.039(2) 0.041(2) 0.0116(18) 0.0103(19) 0.0062(19)
C8 0.040(2) 0.051(3) 0.044(2) 0.0157(19) 0.0084(19) 0.000(2)
C2 0.060(3) 0.038(2) 0.041(2) 0.0058(19) 0.003(2) 0.002(2)
O5 0.081(3) 0.038(2) 0.121(3) 0.016(2) 0.032(2) 0.0035(18)
C3 0.049(3) 0.048(3) 0.041(2) 0.009(2) 0.005(2) 0.004(2)
C9 0.048(3) 0.043(2) 0.034(2) 0.0151(18) 0.0117(18) 0.0012(19)
C4 0.040(3) 0.050(3) 0.055(3) 0.003(2) 0.009(2) 0.001(2)
C7 0.067(3) 0.035(2) 0.038(2) 0.0087(18) 0.003(2) -0.002(2)
C10 0.057(3) 0.048(3) 0.045(3) 0.010(2) 0.007(2) 0.020(2)
C5 0.041(3) 0.050(3) 0.063(3) 0.013(2) 0.011(2) -0.004(2)
O6 0.059(2) 0.098(3) 0.069(2) 0.018(2) -0.018(2) -0.004(2)
O1 0.059(2) 0.074(3) 0.103(3) 0.029(2) -0.015(2) -0.027(2)
C12 0.043(3) 0.063(3) 0.038(2) 0.016(2) 0.0079(19) -0.001(2)
C13 0.043(3) 0.049(3) 0.051(3) 0.020(2) 0.010(2) 0.010(2)
C6 0.050(3) 0.046(3) 0.052(3) 0.003(2) 0.000(2) -0.008(2)
C1 0.048(3) 0.044(3) 0.051(3) 0.018(2) -0.009(2) -0.003(2)
C11 0.063(3) 0.057(3) 0.041(3) 0.002(2) 0.007(2) 0.014(2)
C15 0.064(3) 0.087(4) 0.043(3) 0.016(3) 0.000(2) -0.004(3)

loop_
_atom_type_symbol
_atom_type_description
_atom_type_scat_dispersion_real
_atom_type_scat_dispersion_imag
_atom_type_scat_source
C C 0.0033 0.0016 'International Tables Vol C Tables 4.2.6.8 and 6.1.1.4'
H H 0.0000 0.0000 'International Tables Vol C Tables 4.2.6.8 and 6.1.1.4'
N N 0.0061 0.0033 'International Tables Vol C Tables 4.2.6.8 and 6.1.1.4'
O O 0.0106 0.0060 'International Tables Vol C Tables 4.2.6.8 and 6.1.1.4'
Fe Fe 0.3463 0.8444 'International Tables Vol C Tables 4.2.6.8 and 6.1.1.4'
Se Se -0.0929 2.2259 'International Tables Vol C Tables 4.2.6.8 and 6.1.1.4'

loop_
_geom_angle_atom_site_label_1
_geom_angle_atom_site_label_2
_geom_angle_atom_site_label_3
_geom_angle
_geom_angle_site_symmetry_1
_geom_angle_site_symmetry_3
_geom_angle_publ_flag
C8 Se2 Fe2 111.12(12) . . ?
C8 Se2 Fe1 105.82(13) . . ?
Fe2 Se2 Fe1 64.85(2) . . ?
C7 Se1 Fe1 108.45(13) . . ?
C7 Se1 Fe2 110.35(11) . . ?
Fe1 Se1 Fe2 64.85(3) . . ?
C4 Fe2 C5 91.3(2) . . ?
C4 Fe2 C6 97.6(2) . . ?
C5 Fe2 C6 99.1(2) . . ?
C4 Fe2 Se2 150.32(15) . . ?
C5 Fe2 Se2 84.28(15) . . ?
C6 Fe2 Se2 112.13(16) . . ?
C4 Fe2 Se1 88.78(15) . . ?
C5 Fe2 Se1 162.38(15) . . ?
C6 Fe2 Se1 98.37(14) . . ?
Se2 Fe2 Se1 86.92(2) . . ?
C4 Fe2 Fe1 95.70(15) . . ?
C5 Fe2 Fe1 104.93(15) . . ?
C6 Fe2 Fe1 152.21(15) . . ?
Se2 Fe2 Fe1 57.65(3) . . ?
Se1 Fe2 Fe1 57.57(2) . . ?
C2 Fe1 C3 90.22(19) . . ?
C2 Fe1 C1 100.0(2) . . ?
C3 Fe1 C1 100.4(2) . . ?
C2 Fe1 Se1 87.76(14) . . ?
C3 Fe1 Se1 159.08(15) . . ?
C1 Fe1 Se1 100.43(13) . . ?
C2 Fe1 Se2 161.52(15) . . ?
C3 Fe1 Se2 88.56(14) . . ?
C1 Fe1 Se2 98.36(15) . . ?
Se1 Fe1 Se2 86.84(3) . . ?
C2 Fe1 Fe2 104.99(15) . . ?
C3 Fe1 Fe2 103.11(14) . . ?
C1 Fe1 Fe2 145.32(14) . . ?
Se1 Fe1 Fe2 57.58(3) . . ?
Se2 Fe1 Fe2 57.50(2) . . ?
C9 N1 C8 120.7(3) . . ?
C9 N1 C7 123.0(3) . . ?
C8 N1 C7 113.8(3) . . ?
C13 C14 C9 120.6(4) . . ?
C13 C14 H14A 119.7 . . ?
C9 C14 H14A 119.7 . . ?
N1 C8 Se2 116.0(3) . . ?
N1 C8 H8A 108.3 . . ?
Se2 C8 H8A 108.3 . . ?
N1 C8 H8B 108.3 . . ?
Se2 C8 H8B 108.3 . . ?
H8A C8 H8B 107.4 . . ?
O2 C2 Fe1 179.0(4) . . ?
O3 C3 Fe1 178.3(4) . . ?
C10 C9 C14 117.5(4) . . ?
C10 C9 N1 121.7(4) . . ?
C14 C9 N1 120.8(4) . . ?
O4 C4 Fe2 177.5(4) . . ?
N1 C7 Se1 116.3(3) . . ?
N1 C7 H7A 108.2 . . ?
Se1 C7 H7A 108.2 . . ?
N1 C7 H7B 108.2 . . ?
Se1 C7 H7B 108.2 . . ?
H7A C7 H7B 107.4 . . ?
C9 C10 C11 120.8(4) . . ?
C9 C10 H10A 119.6 . . ?
C11 C10 H10A 119.6 . . ?
O5 C5 Fe2 178.0(4) . . ?
C11 C12 C13 116.7(4) . . ?
C11 C12 C15 120.8(4) . . ?
C13 C12 C15 122.5(4) . . ?
C14 C13 C12 122.3(4) . . ?
C14 C13 H13A 118.9 . . ?
C12 C13 H13A 118.9 . . ?
O6 C6 Fe2 174.4(5) . . ?
O1 C1 Fe1 177.3(4) . . ?
C12 C11 C10 122.0(4) . . ?
C12 C11 H11A 119.0 . . ?
C10 C11 H11A 119.0 . . ?
C12 C15 H15A 109.5 . . ?
C12 C15 H15B 109.5 . . ?
H15A C15 H15B 109.5 . . ?
C12 C15 H15C 109.5 . . ?
H15A C15 H15C 109.5 . . ?
H15B C15 H15C 109.5 . . ?

loop_
_geom_bond_atom_site_label_1
_geom_bond_atom_site_label_2
_geom_bond_distance
_geom_bond_site_symmetry_2
_geom_bond_publ_flag
Se2 C8 2.002(4) . ?
Se2 Fe2 2.3772(9) . ?
Se2 Fe1 2.3811(9) . ?
Se1 C7 2.018(4) . ?
Se1 Fe1 2.3790(8) . ?
Se1 Fe2 2.3792(9) . ?
Fe2 C4 1.774(5) . ?
Fe2 C5 1.792(5) . ?
Fe2 C6 1.808(5) . ?
Fe2 Fe1 2.5514(9) . ?
Fe1 C2 1.791(5) . ?
Fe1 C3 1.792(4) . ?
Fe1 C1 1.801(5) . ?
N1 C9 1.407(5) . ?
N1 C8 1.420(5) . ?
N1 C7 1.427(5) . ?
O3 C3 1.133(5) . ?
O4 C4 1.145(5) . ?
O2 C2 1.136(5) . ?
C14 C13 1.370(6) . ?
C14 C9 1.398(5) . ?
C14 H14A 0.9300 . ?
C8 H8A 0.9700 . ?
C8 H8B 0.9700 . ?
O5 C5 1.130(5) . ?
C9 C10 1.380(6) . ?
C7 H7A 0.9700 . ?
C7 H7B 0.9700 . ?
C10 C11 1.382(6) . ?
C10 H10A 0.9300 . ?
O6 C6 1.134(5) . ?
O1 C1 1.127(5) . ?
C12 C11 1.379(6) . ?
C12 C13 1.382(6) . ?
C12 C15 1.514(6) . ?
C13 H13A 0.9300 . ?
C11 H11A 0.9300 . ?
C15 H15A 0.9600 . ?
C15 H15B 0.9600 . ?
C15 H15C 0.9600 . ?
